data_7248758
loop_
_publ_author_name
'Bougossa, Sarra'
'Mhadhbi, Noureddine'
'Ben Ahmed, Ali'
'Hamdi, Mohamed'
'Elghniji, Kais'
'Erwann, Jeanneau'
'Hamden, Khaled'
'Oueslati, Abderrazek'
'Na\"ili, Houcine'

_publ_section_title
;
 Design of a new palladium(ii) halide complex as a bio-active material:
 synthesis, physico-chemical studies, DFT-computations and evaluation of
 anti-inflammatory, antioxidant and anti-gastric damage activities
;
_journal_issue 25
_journal_name_full 'RSC Advances'
_journal_page_first 17413
_journal_page_last 17433
_journal_paper_doi 10.1039/D4RA02984D
_journal_volume 14
_journal_year 2024
_chemical_formula_moiety 'Cl6 Pd, 2(H2 O), 2(C6 H10 N2)'
_chemical_formula_sum 'C12 H24 Cl6 N4 O2 Pd'
_chemical_formula_weight 575.45
_space_group_crystal_system triclinic
_space_group_IT_number 2
_space_group_name_Hall '-P 1'
_space_group_name_H-M_alt 'P -1'
_atom_sites_solution_hydrogens mixed
_atom_sites_solution_primary dual
_audit_creation_date 2021-09-17
_audit_creation_method
;
Olex2 1.3
(compiled 2020.11.12 svn.r5f609507 for OlexSys, GUI svn.r6272)
;
_audit_update_record
;
2024-02-07 deposited with the CCDC.	2024-05-19 downloaded from the CCDC.
;
_cell_angle_alpha 81.799(8)
_cell_angle_beta 83.134(8)
_cell_angle_gamma 66.739(10)
_cell_formula_units_Z 1
_cell_length_a 7.7207(8)
_cell_length_b 7.7941(8)
_cell_length_c 9.5977(9)
_cell_measurement_reflns_used 7068
_cell_measurement_temperature 150.01(10)
_cell_measurement_theta_max 29.2550
_cell_measurement_theta_min 3.4110
_cell_volume 523.91(10)
_computing_cell_refinement 'CrysAlisPro 1.171.40.82a (Rigaku OD, 2020)'
_computing_data_collection 'CrysAlisPro 1.171.40.82a (Rigaku OD, 2020)'
_computing_data_reduction 'CrysAlisPro 1.171.40.82a (Rigaku OD, 2020)'
_computing_molecular_graphics 'Olex2 1.3 (Dolomanov et al., 2009)'
_computing_publication_material 'Olex2 1.3 (Dolomanov et al., 2009)'
_computing_structure_refinement 'SHELXL 2018/3 (Sheldrick, 2015)'
_computing_structure_solution 'SHELXT  (Sheldrick, 2015)'
_diffrn_ambient_environment N~2~
_diffrn_ambient_temperature 150.01(10)
_diffrn_detector 'CCD plate'
_diffrn_detector_area_resol_mean 10.4685
_diffrn_detector_type Atlas
_diffrn_measured_fraction_theta_full 0.999
_diffrn_measured_fraction_theta_max 0.920
_diffrn_measurement_details
;
List of Runs (angles in degrees, time in seconds):

  # Type    Start    End  Width  t~exp~   \w     \q     \k     \f   Frames
#--------------------------------------------------------------------------
  1  \w    -85.00  14.00   1.00    1.00    --  -10.24 -37.00  30.00   99
  2  \w    -38.00  63.00   1.00    1.00    --  -10.24  57.00 150.00  101
  3  \w    -43.00  39.00   1.00    1.00    --  -10.24  77.00-150.00   82
  4  \w    -21.00  39.00   1.00    1.00    --   11.34  77.00  60.00   60
  5  \w      1.00  52.00   1.00    1.00    --   11.34 -99.00 -60.00   51
  6  \w    -37.00  66.00   1.00    1.00    --  -10.24  31.00  45.00  103
  7  \w    -21.00  39.00   1.00    1.00    --   11.34  77.00-150.00   60
  8  \w      1.00  52.00   1.00    1.00    --   11.34 -99.00  60.00   51
  9  \w    -13.00  86.00   1.00    1.00    --   11.34  37.00 -30.00   99
 10  \w    -21.00  39.00   1.00    1.00    --   11.34  77.00 -30.00   60
 11  \w    -43.00  39.00   1.00    1.00    --  -10.24  77.00 -60.00   82
 12  \w    -43.00 -18.00   1.00    1.00    --  -10.24  77.00 -30.00   25
 13  \w      1.00  52.00   1.00    1.00    --   11.34 -99.00-120.00   51
 14  \w      1.00  52.00   1.00    1.00    --   11.34 -99.00 150.00   51
;
_diffrn_measurement_device 'four-circle diffractometer'
_diffrn_measurement_device_type 'Xcalibur, Atlas, Gemini ultra'
_diffrn_measurement_method '\w scans'
_diffrn_orient_matrix_type 'CrysAlisPro convention (1999,Acta A55,543-557)'
_diffrn_orient_matrix_UB_11 -0.0237053000
_diffrn_orient_matrix_UB_12 0.0960443000
_diffrn_orient_matrix_UB_13 -0.0252074000
_diffrn_orient_matrix_UB_21 -0.0971307000
_diffrn_orient_matrix_UB_22 0.0175473000
_diffrn_orient_matrix_UB_23 0.0165989000
_diffrn_orient_matrix_UB_31 0.0072005000
_diffrn_orient_matrix_UB_32 0.0197067000
_diffrn_orient_matrix_UB_33 0.0684925000
_diffrn_radiation_monochromator graphite
_diffrn_radiation_probe x-ray
_diffrn_radiation_type 'Mo K\a'
_diffrn_radiation_wavelength 0.71073
_diffrn_reflns_av_R_equivalents 0.0686
_diffrn_reflns_av_unetI/netI 0.0601
_diffrn_reflns_Laue_measured_fraction_full 0.999
_diffrn_reflns_Laue_measured_fraction_max 0.920
_diffrn_reflns_limit_h_max 10
_diffrn_reflns_limit_h_min -10
_diffrn_reflns_limit_k_max 10
_diffrn_reflns_limit_k_min -10
_diffrn_reflns_limit_l_max 13
_diffrn_reflns_limit_l_min -13
_diffrn_reflns_number 13853
_diffrn_reflns_point_group_measured_fraction_full 0.999
_diffrn_reflns_point_group_measured_fraction_max 0.920
_diffrn_reflns_theta_full 25.242
_diffrn_reflns_theta_max 29.507
_diffrn_reflns_theta_min 2.860
_diffrn_source 'fine-focus sealed X-ray tube'
_diffrn_source_type 'Enhance (Mo) X-ray Source'
_exptl_absorpt_coefficient_mu 1.665
_exptl_absorpt_correction_T_max 0.813
_exptl_absorpt_correction_T_min 0.645
_exptl_absorpt_correction_type analytical
_exptl_absorpt_process_details
;
CrysAlisPro 1.171.40.82a (Rigaku Oxford Diffraction, 2020)
Analytical numeric absorption correction using a multifaceted crystal
model based on expressions derived by R.C. Clark & J.S. Reid.
(Clark, R. C. & Reid, J. S. (1995). Acta Cryst. A51, 887-897)
Empirical absorption correction using spherical harmonics,
implemented in SCALE3 ABSPACK scaling algorithm.
;
_exptl_crystal_colour colourless
_exptl_crystal_colour_primary colourless
_exptl_crystal_density_diffrn 1.824
_exptl_crystal_description block
_exptl_crystal_F_000 288
_exptl_crystal_size_max 0.35
_exptl_crystal_size_mid 0.342
_exptl_crystal_size_min 0.157
_refine_diff_density_max 1.712
_refine_diff_density_min -1.690
_refine_diff_density_rms 0.250
_refine_ls_extinction_coef 0.068(6)
_refine_ls_extinction_expression Fc^*^=kFc[1+0.001xFc^2^\l^3^/sin(2\q)]^-1/4^
_refine_ls_extinction_method 'SHELXL-2018/3 (Sheldrick 2018)'
_refine_ls_goodness_of_fit_ref 1.191
_refine_ls_hydrogen_treatment constr
_refine_ls_matrix_type full
_refine_ls_number_parameters 120
_refine_ls_number_reflns 2682
_refine_ls_number_restraints 0
_refine_ls_restrained_S_all 1.191
_refine_ls_R_factor_all 0.0780
_refine_ls_R_factor_gt 0.0558
_refine_ls_shift/su_max 0.000
_refine_ls_shift/su_mean 0.000
_refine_ls_structure_factor_coef Fsqd
_refine_ls_weighting_details 'w=1/[\s^2^(Fo^2^)+(0.0538P)^2^+3.4193P] where P=(Fo^2^+2Fc^2^)/3'
_refine_ls_weighting_scheme calc
_refine_ls_wR_factor_gt 0.1286
_refine_ls_wR_factor_ref 0.1587
_reflns_Friedel_coverage 0.000
_reflns_number_gt 2179
_reflns_number_total 2682
_reflns_threshold_expression 'I > 2\s(I)'
_cod_data_source_file d4ra02984d1.cif
_cod_data_source_block 3pcdcl
_cod_database_code 7248758
_shelx_shelxl_version_number 2018/3
_chemical_oxdiff_formula 'C12 H24 Cl6 N4 O2 Pd1'
_shelx_space_group_comment
;
The symmetry employed for this shelxl refinement is uniquely defined
by the following loop, which should always be used as a source of
symmetry information in preference to the above space-group names.
They are only intended as comments.
;
_reflns_odcompleteness_completeness 99.95
_reflns_odcompleteness_iscentric 1
_reflns_odcompleteness_theta 26.32
_olex2_refinement_description
;
1. Fixed Uiso
 At 1.2 times of:
  All C(H) groups, All C(H,H) groups, All N(H) groups, All N(H,H,H) groups
 At 1.5 times of:
  All O(H,H) groups
2.a Free rotating group:
 O1(H1B,H1C)
2.b Secondary CH2 refined with riding coordinates:
 C6(H6A,H6B)
2.c Aromatic/amide H refined with riding coordinates:
 N1(H1), C1(H1A), C2(H2), C3(H3), C5(H5)
2.d Idealised Me refined as rotating group:
 N2(H2A,H2B,H2C)
;
_olex2_date_sample_data_collection 2021-09-15
_olex2_diffrn_ambient_temperature_device 'Oxford Cryosystems'
_olex2_exptl_crystal_mounting_method 'The crystal was mounted on a nylon loop in perfluoroether oil'
_olex2_submission_original_sample_id 3PCdCl
_olex2_submission_special_instructions 'No special instructions were received'
_oxdiff_exptl_absorpt_empirical_details
;
Empirical correction (ABSPACK) includes:
- Absorption correction using spherical harmonics
- Frame scaling
;
_oxdiff_exptl_absorpt_empirical_full_max 1.664
_oxdiff_exptl_absorpt_empirical_full_min 0.759

loop_
_space_group_symop_operation_xyz
'x, y, z'
'-x, -y, -z'

loop_
_atom_site_label
_atom_site_type_symbol
_atom_site_fract_x
_atom_site_fract_y
_atom_site_fract_z
_atom_site_U_iso_or_equiv
_atom_site_adp_type
_atom_site_occupancy
_atom_site_site_symmetry_order
_atom_site_calc_flag
_atom_site_refinement_flags_posn
_atom_site_refinement_flags_adp
_atom_site_refinement_flags_occupancy
_atom_site_disorder_assembly
_atom_site_disorder_group
Pd1 Pd 0.500000 0.500000 0.000000 0.0188(2) Uani 1 2 d S . P . .
Cl1 Cl 0.5989(2) 0.1667(2) 0.16336(15) 0.0234(3) Uani 1 1 d . . . . .
Cl2 Cl 0.8469(2) 0.4208(2) -0.10702(16) 0.0254(3) Uani 1 1 d . . . . .
Cl3 Cl 0.5626(2) 0.6671(2) 0.19765(15) 0.0243(3) Uani 1 1 d . . . . .
O1 O 0.4126(8) 0.4135(7) 0.4230(5) 0.0339(11) Uani 1 1 d G . . . .
H1B H 0.419646 0.335648 0.366778 0.051 Uiso 1 1 d G U . . .
H1C H 0.451761 0.495714 0.379361 0.051 Uiso 1 1 d G U . . .
N1 N 1.0931(9) 0.6614(8) 0.5422(7) 0.0363(14) Uani 1 1 d . . . . .
H1 H 1.195044 0.568668 0.520605 0.044 Uiso 1 1 calc R U . . .
N2 N 0.7719(8) 0.8463(8) 0.9536(5) 0.0264(11) Uani 1 1 d . . . . .
H2A H 0.671036 0.851305 0.914336 0.032 Uiso 1 1 calc R U . . .
H2B H 0.734906 0.907607 1.030144 0.032 Uiso 1 1 calc R U . . .
H2C H 0.844982 0.726966 0.977739 0.032 Uiso 1 1 calc R U . . .
C1 C 0.9656(11) 0.7461(10) 0.4445(7) 0.0360(16) Uani 1 1 d . . . . .
H1A H 0.988196 0.704263 0.355550 0.043 Uiso 1 1 calc R U . . .
C2 C 0.8041(11) 0.8928(11) 0.4768(7) 0.0373(16) Uani 1 1 d . . . . .
H2 H 0.714951 0.950581 0.410130 0.045 Uiso 1 1 calc R U . . .
C3 C 0.7717(9) 0.9564(9) 0.6075(7) 0.0279(13) Uani 1 1 d . . . . .
H3 H 0.661721 1.057848 0.629390 0.034 Uiso 1 1 calc R U . . .
C4 C 0.9059(8) 0.8667(9) 0.7071(6) 0.0243(12) Uani 1 1 d . . . . .
C5 C 1.0668(9) 0.7162(9) 0.6717(7) 0.0286(13) Uani 1 1 d . . . . .
H5 H 1.156551 0.653105 0.737265 0.034 Uiso 1 1 calc R U . . .
C6 C 0.8804(9) 0.9348(9) 0.8508(7) 0.0263(13) Uani 1 1 d . . . . .
H6A H 1.003357 0.905024 0.884953 0.032 Uiso 1 1 calc R U . . .
H6B H 0.813984 1.070196 0.842977 0.032 Uiso 1 1 calc R U . . .

loop_
_atom_site_aniso_label
_atom_site_aniso_U_11
_atom_site_aniso_U_22
_atom_site_aniso_U_33
_atom_site_aniso_U_23
_atom_site_aniso_U_13
_atom_site_aniso_U_12
Pd1 0.0188(3) 0.0178(4) 0.0189(4) -0.0017(2) -0.0002(2) -0.0065(2)
Cl1 0.0239(7) 0.0211(7) 0.0238(7) -0.0005(5) -0.0029(5) -0.0075(6)
Cl2 0.0221(7) 0.0244(7) 0.0281(7) -0.0047(6) 0.0008(5) -0.0072(6)
Cl3 0.0265(7) 0.0231(7) 0.0228(7) -0.0038(5) 0.0003(5) -0.0091(6)
O1 0.043(3) 0.032(3) 0.028(2) -0.007(2) 0.007(2) -0.017(2)
N1 0.035(3) 0.030(3) 0.045(4) -0.014(3) 0.018(3) -0.016(3)
N2 0.027(3) 0.030(3) 0.024(3) -0.001(2) 0.000(2) -0.014(2)
C1 0.057(5) 0.039(4) 0.022(3) -0.007(3) 0.007(3) -0.030(4)
C2 0.047(4) 0.038(4) 0.025(3) 0.007(3) -0.005(3) -0.017(3)
C3 0.028(3) 0.024(3) 0.030(3) 0.001(2) -0.003(3) -0.009(3)
C4 0.022(3) 0.023(3) 0.026(3) 0.005(2) 0.001(2) -0.011(2)
C5 0.027(3) 0.024(3) 0.033(3) -0.003(3) -0.001(3) -0.009(3)
C6 0.027(3) 0.022(3) 0.031(3) -0.003(2) -0.003(2) -0.011(3)

loop_
_atom_type_symbol
_atom_type_description
_atom_type_scat_dispersion_real
_atom_type_scat_dispersion_imag
_atom_type_scat_source
C C 0.0033 0.0016 'International Tables Vol C Tables 4.2.6.8 and 6.1.1.4'
H H 0.0000 0.0000 'International Tables Vol C Tables 4.2.6.8 and 6.1.1.4'
Cl Cl 0.1484 0.1585 'International Tables Vol C Tables 4.2.6.8 and 6.1.1.4'
N N 0.0061 0.0033 'International Tables Vol C Tables 4.2.6.8 and 6.1.1.4'
O O 0.0106 0.0060 'International Tables Vol C Tables 4.2.6.8 and 6.1.1.4'
Pd Pd -0.9988 1.0072 'International Tables Vol C Tables 4.2.6.8 and 6.1.1.4'

loop_
_exptl_crystal_face_index_h
_exptl_crystal_face_index_k
_exptl_crystal_face_index_l
_exptl_crystal_face_perp_dist
-5 2 10 0.1438
2 -3 -12 0.1716
-8 2 -7 0.1051
8 -2 6 0.0396
0 -6 -12 0.1586
-7 4 0 0.1755
9 2 8 0.0708
-9 -2 -8 0.1044
-10 -4 2 0.1197
-10 -6 -7 0.1346
3 -2 -12 0.1923
9 6 8 0.1321
5 11 0 0.1789
1 1 13 0.1088
-3 -8 8 0.1001
-1 0 -13 0.1546
-5 -11 -2 0.1666

loop_
_geom_angle_atom_site_label_1
_geom_angle_atom_site_label_2
_geom_angle_atom_site_label_3
_geom_angle
_geom_angle_site_symmetry_1
_geom_angle_site_symmetry_3
_geom_angle_publ_flag
Cl1 Pd1 Cl1 180.0 2_665 . ?
Cl2 Pd1 Cl1 91.98(5) . . ?
Cl2 Pd1 Cl1 88.02(5) . 2_665 ?
Cl2 Pd1 Cl1 91.98(5) 2_665 2_665 ?
Cl2 Pd1 Cl1 88.02(5) 2_665 . ?
Cl2 Pd1 Cl2 180.0 . 2_665 ?
Cl2 Pd1 Cl3 90.06(5) 2_665 2_665 ?
Cl2 Pd1 Cl3 89.94(5) 2_665 . ?
Cl2 Pd1 Cl3 89.94(5) . 2_665 ?
Cl2 Pd1 Cl3 90.06(5) . . ?
Cl3 Pd1 Cl1 87.66(4) 2_665 . ?
Cl3 Pd1 Cl1 87.66(4) . 2_665 ?
Cl3 Pd1 Cl1 92.34(4) . . ?
Cl3 Pd1 Cl1 92.34(4) 2_665 2_665 ?
Cl3 Pd1 Cl3 180.0 2_665 . ?
H1B O1 H1C 109.4 . . ?
C1 N1 H1 118.8 . . ?
C5 N1 H1 118.8 . . ?
C5 N1 C1 122.4(6) . . ?
H2A N2 H2B 109.5 . . ?
H2A N2 H2C 109.5 . . ?
H2B N2 H2C 109.5 . . ?
C6 N2 H2A 109.5 . . ?
C6 N2 H2B 109.5 . . ?
C6 N2 H2C 109.5 . . ?
N1 C1 H1A 120.2 . . ?
N1 C1 C2 119.5(6) . . ?
C2 C1 H1A 120.2 . . ?
C1 C2 H2 119.8 . . ?
C1 C2 C3 120.3(7) . . ?
C3 C2 H2 119.8 . . ?
C2 C3 H3 120.4 . . ?
C2 C3 C4 119.1(6) . . ?
C4 C3 H3 120.4 . . ?
C3 C4 C6 121.4(6) . . ?
C5 C4 C3 119.0(6) . . ?
C5 C4 C6 119.6(6) . . ?
N1 C5 C4 119.5(6) . . ?
N1 C5 H5 120.3 . . ?
C4 C5 H5 120.3 . . ?
N2 C6 C4 111.2(5) . . ?
N2 C6 H6A 109.4 . . ?
N2 C6 H6B 109.4 . . ?
C4 C6 H6A 109.4 . . ?
C4 C6 H6B 109.4 . . ?
H6A C6 H6B 108.0 . . ?

loop_
_geom_bond_atom_site_label_1
_geom_bond_atom_site_label_2
_geom_bond_distance
_geom_bond_site_symmetry_2
_geom_bond_publ_flag
Pd1 Cl1 2.7106(14) 2_665 ?
Pd1 Cl1 2.7106(14) . ?
Pd1 Cl2 2.6130(15) . ?
Pd1 Cl2 2.6130(15) 2_665 ?
Pd1 Cl3 2.6363(14) 2_665 ?
Pd1 Cl3 2.6364(14) . ?
O1 H1B 0.8499 . ?
O1 H1C 0.8508 . ?
N1 H1 0.8600 . ?
N1 C1 1.347(10) . ?
N1 C5 1.338(9) . ?
N2 H2A 0.8900 . ?
N2 H2B 0.8900 . ?
N2 H2C 0.8900 . ?
N2 C6 1.488(8) . ?
C1 H1A 0.9300 . ?
C1 C2 1.357(11) . ?
C2 H2 0.9300 . ?
C2 C3 1.373(10) . ?
C3 H3 0.9300 . ?
C3 C4 1.396(9) . ?
C4 C5 1.377(9) . ?
C4 C6 1.512(9) . ?
C5 H5 0.9300 . ?
C6 H6A 0.9700 . ?
C6 H6B 0.9700 . ?

loop_
_geom_hbond_atom_site_label_D
_geom_hbond_atom_site_label_H
_geom_hbond_atom_site_label_A
_geom_hbond_distance_DH
_geom_hbond_distance_HA
_geom_hbond_distance_DA
_geom_hbond_angle_DHA
_geom_hbond_site_symmetry_A
_geom_hbond_publ_flag
N1 H1 O1 0.86 1.87 2.706(8) 162.8 1_655 yes

loop_
_geom_torsion_atom_site_label_1
_geom_torsion_atom_site_label_2
_geom_torsion_atom_site_label_3
_geom_torsion_atom_site_label_4
_geom_torsion
_geom_torsion_site_symmetry_1
_geom_torsion_site_symmetry_2
_geom_torsion_site_symmetry_3
_geom_torsion_site_symmetry_4
_geom_torsion_publ_flag
N1 C1 C2 C3 0.9(10) . . . . ?
C1 N1 C5 C4 -1.2(10) . . . . ?
C1 C2 C3 C4 -0.8(10) . . . . ?
C2 C3 C4 C5 -0.3(9) . . . . ?
C2 C3 C4 C6 178.0(6) . . . . ?
C3 C4 C5 N1 1.3(9) . . . . ?
C3 C4 C6 N2 88.2(7) . . . . ?
C5 N1 C1 C2 0.1(10) . . . . ?
C5 C4 C6 N2 -93.5(7) . . . . ?
C6 C4 C5 N1 -177.0(5) . . . . ?

loop_
_exptl_oxdiff_crystal_face_indexfrac_h
_exptl_oxdiff_crystal_face_indexfrac_k
_exptl_oxdiff_crystal_face_indexfrac_l
_exptl_oxdiff_crystal_face_x
_exptl_oxdiff_crystal_face_y
_exptl_oxdiff_crystal_face_z
-5.4242 2.2522 9.8106 0.0976 0.7292 0.6773
1.6343 -3.4465 -12.3720 -0.0579 -0.4246 -0.9035
-7.9285 1.5413 -7.2370 0.5184 0.6770 -0.5224
8.0287 -2.1966 5.9521 -0.5513 -0.7196 0.4222
0.2391 -5.5939 -11.7895 -0.2457 -0.3171 -0.9160
-7.3698 4.4911 -0.1068 0.6087 0.7929 0.0281
8.9136 1.8702 8.4277 -0.2441 -0.6931 0.6783
-8.8939 -1.8890 -8.4750 0.2430 0.6900 -0.6817
-10.3907 -3.8138 2.4583 -0.1820 0.9831 0.0184
-9.7171 -5.7016 -7.2119 -0.1355 0.7241 -0.6763
2.6610 -1.6712 -12.4253 0.0896 -0.4940 -0.8648
9.4529 5.7175 7.7774 0.1290 -0.6887 0.7134
5.2686 10.7972 -0.0584 0.9136 -0.3233 0.2467
1.2928 0.6781 13.4789 -0.3053 0.1101 0.9459
-3.3346 -7.9650 7.7800 -0.8821 0.3133 0.3519
-1.0384 -0.1664 -13.4154 0.3468 -0.1247 -0.9296
-5.4884 -10.9038 -2.2921 -0.8594 0.3037 -0.4114
